data_1518943
loop_
_publ_author_name
'Mukai, Ken'
'Kasuya, Satoshi'
'Nakagawa, Yuki'
'Urabe, Daisuke'
'Inoue, Masayuki'

_publ_section_title
;
 A convergent total synthesis of ouabagenin
;
_journal_issue 6
_journal_name_full 'Chem. Sci.'
_journal_page_first 3383
_journal_paper_doi 10.1039/C5SC00212E
_journal_volume 6
_journal_year 2015
_chemical_absolute_configuration ad
_chemical_formula_moiety 'C18 H30 O5 Si'
_chemical_formula_sum 'C18 H30 O5 Si'
_chemical_formula_weight 354.52
_chemical_melting_point 118
_space_group_IT_number 4
_symmetry_cell_setting monoclinic
_symmetry_Int_Tables_number 4
_symmetry_space_group_name_Hall 'P 2yb'
_symmetry_space_group_name_H-M 'P 1 21 1'
_atom_sites_solution_hydrogens geom
_atom_sites_solution_primary direct
_atom_sites_solution_secondary difmap
_audit_update_record
;
2014-10-01 deposited with the CCDC.
2015-03-30 downloaded from the CCDC.
;
_cell_angle_alpha 90.0000
_cell_angle_beta 110.712(8)
_cell_angle_gamma 90.0000
_cell_formula_units_Z 2
_cell_length_a 11.0079(2)
_cell_length_b 6.36439(12)
_cell_length_c 13.7975(10)
_cell_measurement_reflns_used 9024
_cell_measurement_temperature 123
_cell_measurement_theta_max 68.19
_cell_measurement_theta_min 3.42
_cell_volume 904.16(8)
_computing_cell_refinement 'RAPID AUTO'
_computing_data_collection 'RAPID AUTO (Rigaku, 2006)'
_computing_data_reduction 'RAPID AUTO'
_computing_molecular_graphics 'CrystalStructure 4.0'
_computing_publication_material 'CrystalStructure 4.0 (Rigaku, 2010)'
_computing_structure_refinement 'SHELXL97 (Sheldrick, 2008)'
_computing_structure_solution 'SIR2004 (Burla, et al., 2005)'
_diffrn_ambient_temperature 123
_diffrn_detector_area_resol_mean 10.000
_diffrn_measured_fraction_theta_full 0.999
_diffrn_measured_fraction_theta_max 0.999
_diffrn_measurement_device_type 'Rigaku R-AXIS RAPID'
_diffrn_measurement_method \w
_diffrn_radiation_type 'Cu K\a'
_diffrn_radiation_wavelength 1.54187
_diffrn_reflns_av_R_equivalents 0.0277
_diffrn_reflns_limit_h_max 13
_diffrn_reflns_limit_h_min -13
_diffrn_reflns_limit_k_max 7
_diffrn_reflns_limit_k_min -7
_diffrn_reflns_limit_l_max 16
_diffrn_reflns_limit_l_min -16
_diffrn_reflns_number 10835
_diffrn_reflns_theta_full 68.23
_diffrn_reflns_theta_max 68.23
_diffrn_standards_number 0
_exptl_absorpt_coefficient_mu 1.357
_exptl_absorpt_correction_T_max 0.973
_exptl_absorpt_correction_T_min 0.767
_exptl_absorpt_correction_type multi-scan
_exptl_absorpt_process_details 'ABSCOR (Rigaku, 1995)'
_exptl_crystal_colour colorless
_exptl_crystal_density_diffrn 1.302
_exptl_crystal_density_method 'not measured'
_exptl_crystal_description needle
_exptl_crystal_F_000 384.00
_exptl_crystal_size_max 0.260
_exptl_crystal_size_mid 0.040
_exptl_crystal_size_min 0.020
_refine_diff_density_max 0.270
_refine_diff_density_min -0.250
_refine_ls_abs_structure_details 'Flack, H. D. (1983), Acta Cryst. A39, 876-881.  1351 Friedel Pairs'
_refine_ls_abs_structure_Flack 0.01(3)
_refine_ls_extinction_method none
_refine_ls_goodness_of_fit_ref 1.047
_refine_ls_hydrogen_treatment constr
_refine_ls_number_parameters 223
_refine_ls_number_reflns 3171
_refine_ls_number_restraints 1
_refine_ls_R_factor_gt 0.0313
_refine_ls_shift/su_max 0.000
_refine_ls_structure_factor_coef Fsqd
_refine_ls_weighting_details 'w = 1/[\s^2^(Fo^2^)+(0.0517P)^2^+0.1590P] where P=(Fo^2^+2Fc^2^)/3'
_refine_ls_weighting_scheme calc
_refine_ls_wR_factor_ref 0.0816
_reflns_number_gt 3083
_reflns_number_total 3171
_reflns_threshold_expression F^2^>2.0\s(F^2^)
_cod_data_source_file c5sc00212e2.cif
_cod_data_source_block sc0868
_cod_depositor_comments 'Adding full bibliography for 1518942--1518943.cif.'
_cod_original_cell_volume 904.15(9)
_cod_database_code 1518943

loop_
_symmetry_equiv_pos_site_id
_symmetry_equiv_pos_as_xyz
1 +X,+Y,+Z
2 -X,1/2+Y,-Z

loop_
_atom_site_label
_atom_site_type_symbol
_atom_site_fract_x
_atom_site_fract_y
_atom_site_fract_z
_atom_site_U_iso_or_equiv
_atom_site_adp_type
_atom_site_occupancy
_atom_site_symmetry_multiplicity
_atom_site_calc_flag
_atom_site_refinement_flags
Si1 Si 0.46121(4) 0.49779(8) 0.78341(3) 0.02066(12) Uani 1.0 2 d .
O1 O 0.05011(12) 0.8258(2) 0.59106(9) 0.0241(3) Uani 1.0 2 d .
O2 O -0.14492(12) 0.9567(2) 0.59441(10) 0.0300(4) Uani 1.0 2 d .
O3 O 0.04904(11) 1.05465(18) 0.72188(9) 0.0224(3) Uani 1.0 2 d .
O4 O 0.10970(13) 0.8195(3) 1.06020(9) 0.0301(4) Uani 1.0 2 d .
O5 O 0.31363(11) 0.5956(3) 0.73646(9) 0.0262(3) Uani 1.0 2 d .
C1 C 0.25829(16) 0.7540(3) 0.78017(14) 0.0213(4) Uani 1.0 2 d .
C2 C 0.11737(16) 0.6936(3) 0.76671(13) 0.0188(4) Uani 1.0 2 d .
C3 C 0.04458(17) 0.6408(3) 0.65120(14) 0.0211(4) Uani 1.0 2 d .
C4 C -0.09791(17) 0.5873(4) 0.62671(14) 0.0255(4) Uani 1.0 2 d .
C5 C -0.16213(17) 0.7796(4) 0.65407(14) 0.0274(4) Uani 1.0 2 d .
C6 C -0.09862(16) 0.8350(3) 0.76877(14) 0.0241(4) Uani 1.0 2 d .
C7 C 0.04521(16) 0.8843(3) 0.79019(14) 0.0198(4) Uani 1.0 2 d .
C8 C -0.01304(17) 0.9975(4) 0.61687(13) 0.0259(4) Uani 1.0 2 d .
C9 C 0.11078(16) 0.9619(3) 0.90096(13) 0.0216(4) Uani 1.0 2 d .
C10 C 0.12712(16) 0.7874(3) 0.97897(13) 0.0221(4) Uani 1.0 2 d .
C11 C 0.17075(17) 0.5752(3) 0.95430(13) 0.0236(4) Uani 1.0 2 d .
C12 C 0.11715(15) 0.5118(3) 0.83931(12) 0.0207(4) Uani 1.0 2 d .
C13 C 0.4718(2) 0.3125(4) 0.89101(15) 0.0341(5) Uani 1.0 2 d .
C14 C 0.58542(18) 0.7073(4) 0.83642(16) 0.0308(5) Uani 1.0 2 d .
C15 C 0.48405(17) 0.3601(3) 0.67064(14) 0.0225(4) Uani 1.0 2 d .
C16 C 0.62361(18) 0.2758(4) 0.70212(15) 0.0293(5) Uani 1.0 2 d .
C17 C 0.38773(19) 0.1769(4) 0.63513(16) 0.0290(5) Uani 1.0 2 d .
C18 C 0.45817(18) 0.5153(4) 0.58082(13) 0.0299(5) Uani 1.0 2 d .
H1A H 0.2589 0.8899 0.7454 0.0255 Uiso 1.0 2 calc R
H1B H 0.3103 0.7700 0.8547 0.0255 Uiso 1.0 2 calc R
H3 H 0.0888 0.5207 0.6305 0.0253 Uiso 1.0 2 calc R
H4A H -0.1062 0.4644 0.6680 0.0306 Uiso 1.0 2 calc R
H4B H -0.1399 0.5530 0.5523 0.0306 Uiso 1.0 2 calc R
H5 H -0.2569 0.7522 0.6372 0.0329 Uiso 1.0 2 calc R
H6A H -0.1063 0.7155 0.8122 0.0289 Uiso 1.0 2 calc R
H6B H -0.1422 0.9585 0.7856 0.0289 Uiso 1.0 2 calc R
H8 H -0.0063 1.1196 0.5734 0.0311 Uiso 1.0 2 calc R
H9A H 0.1971 1.0207 0.9090 0.0259 Uiso 1.0 2 calc R
H9B H 0.0580 1.0759 0.9149 0.0259 Uiso 1.0 2 calc R
H11A H 0.1446 0.4670 0.9947 0.0283 Uiso 1.0 2 calc R
H11B H 0.2668 0.5746 0.9781 0.0283 Uiso 1.0 2 calc R
H12A H 0.1702 0.3953 0.8280 0.0248 Uiso 1.0 2 calc R
H12B H 0.0272 0.4597 0.8217 0.0248 Uiso 1.0 2 calc R
H13A H 0.5542 0.2357 0.9113 0.0409 Uiso 1.0 2 calc R
H13B H 0.3994 0.2127 0.8677 0.0409 Uiso 1.0 2 calc R
H13C H 0.4673 0.3919 0.9505 0.0409 Uiso 1.0 2 calc R
H14A H 0.5627 0.7914 0.8870 0.0370 Uiso 1.0 2 calc R
H14B H 0.5881 0.7980 0.7798 0.0370 Uiso 1.0 2 calc R
H14C H 0.6708 0.6427 0.8703 0.0370 Uiso 1.0 2 calc R
H16A H 0.6849 0.3936 0.7210 0.0351 Uiso 1.0 2 calc R
H16B H 0.6336 0.1991 0.6438 0.0351 Uiso 1.0 2 calc R
H16C H 0.6412 0.1811 0.7615 0.0351 Uiso 1.0 2 calc R
H17A H 0.4068 0.0723 0.6907 0.0348 Uiso 1.0 2 calc R
H17B H 0.3958 0.1119 0.5733 0.0348 Uiso 1.0 2 calc R
H17C H 0.2990 0.2295 0.6188 0.0348 Uiso 1.0 2 calc R
H18A H 0.3676 0.5622 0.5580 0.0359 Uiso 1.0 2 calc R
H18B H 0.4744 0.4462 0.5231 0.0359 Uiso 1.0 2 calc R
H18C H 0.5159 0.6368 0.6038 0.0359 Uiso 1.0 2 calc R

loop_
_atom_site_aniso_label
_atom_site_aniso_U_11
_atom_site_aniso_U_22
_atom_site_aniso_U_33
_atom_site_aniso_U_12
_atom_site_aniso_U_13
_atom_site_aniso_U_23
Si1 0.0186(2) 0.0251(3) 0.0185(3) 0.00144(19) 0.00677(17) -0.0003(2)
O1 0.0298(7) 0.0251(7) 0.0185(6) 0.0018(6) 0.0099(5) 0.0010(6)
O2 0.0256(7) 0.0354(9) 0.0252(7) 0.0077(6) 0.0042(5) 0.0042(6)
O3 0.0284(7) 0.0190(7) 0.0203(7) 0.0019(5) 0.0091(6) 0.0034(5)
O4 0.0366(8) 0.0367(8) 0.0189(7) -0.0008(7) 0.0124(6) 0.0001(6)
O5 0.0203(7) 0.0346(7) 0.0238(7) 0.0047(6) 0.0079(6) -0.0056(6)
C1 0.0189(8) 0.0238(9) 0.0223(9) 0.0007(7) 0.0086(7) -0.0003(8)
C2 0.0174(8) 0.0201(9) 0.0188(9) -0.0004(7) 0.0062(7) -0.0005(8)
C3 0.0240(9) 0.0197(9) 0.0189(9) 0.0000(7) 0.0069(7) -0.0016(7)
C4 0.0220(10) 0.0310(10) 0.0202(9) -0.0027(8) 0.0032(8) -0.0026(8)
C5 0.0186(9) 0.0348(11) 0.0266(10) 0.0013(8) 0.0052(8) 0.0019(9)
C6 0.0198(9) 0.0280(10) 0.0257(10) 0.0022(8) 0.0097(7) -0.0000(8)
C7 0.0208(9) 0.0203(9) 0.0188(9) 0.0014(7) 0.0078(7) 0.0020(7)
C8 0.0306(9) 0.0262(9) 0.0196(9) 0.0057(9) 0.0072(7) 0.0036(9)
C9 0.0243(8) 0.0212(10) 0.0210(9) -0.0001(7) 0.0101(7) -0.0009(8)
C10 0.0180(8) 0.0286(10) 0.0184(9) -0.0034(7) 0.0047(7) -0.0009(8)
C11 0.0235(9) 0.0245(9) 0.0213(9) 0.0001(7) 0.0063(8) 0.0046(8)
C12 0.0211(8) 0.0197(9) 0.0210(8) 0.0006(8) 0.0071(7) 0.0013(8)
C13 0.0386(11) 0.0421(13) 0.0234(10) 0.0078(10) 0.0133(9) 0.0085(10)
C14 0.0233(10) 0.0339(11) 0.0327(11) -0.0026(9) 0.0068(8) -0.0096(9)
C15 0.0199(9) 0.0269(10) 0.0223(9) 0.0007(8) 0.0093(7) -0.0026(8)
C16 0.0243(10) 0.0341(11) 0.0318(11) 0.0050(8) 0.0129(8) -0.0034(9)
C17 0.0278(10) 0.0319(11) 0.0290(10) -0.0029(8) 0.0119(8) -0.0069(9)
C18 0.0309(10) 0.0379(12) 0.0228(9) -0.0019(10) 0.0118(8) 0.0025(10)

loop_
_atom_type_symbol
_atom_type_description
_atom_type_scat_dispersion_real
_atom_type_scat_dispersion_imag
_atom_type_scat_source
C C 0.0181 0.0091
;
International Tables for Crystallography
(1992, Vol. C, Tables 4.2.6.8 and 6.1.1.4)
;
H H 0.0000 0.0000
;
International Tables for Crystallography
(1992, Vol. C, Table 6.1.1.4)
;
O O 0.0492 0.0322
;
International Tables for Crystallography
(1992, Vol. C, Tables 4.2.6.8 and 6.1.1.4)
;
Si Si 0.2541 0.3302
;
International Tables for Crystallography
(1992, Vol. C, Tables 4.2.6.8 and 6.1.1.4)
;

loop_
_geom_angle_atom_site_label_1
_geom_angle_atom_site_label_2
_geom_angle_atom_site_label_3
_geom_angle
_geom_angle_publ_flag
O5 Si1 C13 109.11(9) yes
O5 Si1 C14 111.68(9) yes
O5 Si1 C15 104.68(7) yes
C13 Si1 C14 108.00(10) yes
C13 Si1 C15 112.03(10) yes
C14 Si1 C15 111.36(10) yes
C3 O1 C8 111.13(16) yes
C5 O2 C8 110.69(13) yes
C7 O3 C8 111.11(14) yes
Si1 O5 C1 127.94(10) yes
O5 C1 C2 109.65(14) yes
C1 C2 C3 108.08(17) yes
C1 C2 C7 110.37(14) yes
C1 C2 C12 110.08(13) yes
C3 C2 C7 105.62(13) yes
C3 C2 C12 112.94(14) yes
C7 C2 C12 109.66(17) yes
O1 C3 C2 107.52(14) yes
O1 C3 C4 107.60(14) yes
C2 C3 C4 113.28(18) yes
C3 C4 C5 107.27(16) yes
O2 C5 C4 108.59(17) yes
O2 C5 C6 107.79(15) yes
C4 C5 C6 111.03(14) yes
C5 C6 C7 108.01(17) yes
O3 C7 C2 108.43(17) yes
O3 C7 C6 107.06(13) yes
O3 C7 C9 107.35(14) yes
C2 C7 C6 111.70(15) yes
C2 C7 C9 111.62(13) yes
C6 C7 C9 110.46(17) yes
O1 C8 O2 111.53(16) yes
O1 C8 O3 110.86(13) yes
O2 C8 O3 111.27(17) yes
C7 C9 C10 111.77(15) yes
O4 C10 C9 120.89(18) yes
O4 C10 C11 121.49(17) yes
C9 C10 C11 117.58(17) yes
C10 C11 C12 115.47(14) yes
C2 C12 C11 112.81(15) yes
Si1 C15 C16 109.98(12) yes
Si1 C15 C17 109.82(16) yes
Si1 C15 C18 109.17(14) yes
C16 C15 C17 109.49(16) yes
C16 C15 C18 109.57(18) yes
C17 C15 C18 108.79(14) yes
O5 C1 H1A 109.734 no
O5 C1 H1B 109.736 no
C2 C1 H1A 109.743 no
C2 C1 H1B 109.750 no
H1A C1 H1B 108.210 no
O1 C3 H3 109.450 no
C2 C3 H3 109.455 no
C4 C3 H3 109.460 no
C3 C4 H4A 110.265 no
C3 C4 H4B 110.263 no
C5 C4 H4A 110.259 no
C5 C4 H4B 110.258 no
H4A C4 H4B 108.524 no
O2 C5 H5 109.795 no
C4 C5 H5 109.799 no
C6 C5 H5 109.805 no
C5 C6 H6A 110.099 no
C5 C6 H6B 110.098 no
C7 C6 H6A 110.101 no
C7 C6 H6B 110.103 no
H6A C6 H6B 108.429 no
O1 C8 H8 107.657 no
O2 C8 H8 107.656 no
O3 C8 H8 107.657 no
C7 C9 H9A 109.259 no
C7 C9 H9B 109.263 no
C10 C9 H9A 109.264 no
C10 C9 H9B 109.265 no
H9A C9 H9B 107.941 no
C10 C11 H11A 108.410 no
C10 C11 H11B 108.410 no
C12 C11 H11A 108.408 no
C12 C11 H11B 108.406 no
H11A C11 H11B 107.462 no
C2 C12 H12A 109.023 no
C2 C12 H12B 109.023 no
C11 C12 H12A 109.032 no
C11 C12 H12B 109.028 no
H12A C12 H12B 107.799 no
Si1 C13 H13A 109.468 no
Si1 C13 H13B 109.470 no
Si1 C13 H13C 109.473 no
H13A C13 H13B 109.471 no
H13A C13 H13C 109.473 no
H13B C13 H13C 109.473 no
Si1 C14 H14A 109.473 no
Si1 C14 H14B 109.468 no
Si1 C14 H14C 109.471 no
H14A C14 H14B 109.476 no
H14A C14 H14C 109.471 no
H14B C14 H14C 109.468 no
C15 C16 H16A 109.467 no
C15 C16 H16B 109.465 no
C15 C16 H16C 109.470 no
H16A C16 H16B 109.478 no
H16A C16 H16C 109.470 no
H16B C16 H16C 109.477 no
C15 C17 H17A 109.469 no
C15 C17 H17B 109.470 no
C15 C17 H17C 109.476 no
H17A C17 H17B 109.471 no
H17A C17 H17C 109.470 no
H17B C17 H17C 109.471 no
C15 C18 H18A 109.472 no
C15 C18 H18B 109.472 no
C15 C18 H18C 109.478 no
H18A C18 H18B 109.466 no
H18A C18 H18C 109.469 no
H18B C18 H18C 109.470 no

loop_
_geom_bond_atom_site_label_1
_geom_bond_atom_site_label_2
_geom_bond_distance
_geom_bond_publ_flag
Si1 O5 1.6436(13) yes
Si1 C13 1.867(3) yes
Si1 C14 1.864(2) yes
Si1 C15 1.879(3) yes
O1 C3 1.454(3) yes
O1 C8 1.407(3) yes
O2 C5 1.447(3) yes
O2 C8 1.397(3) yes
O3 C7 1.447(3) yes
O3 C8 1.413(2) yes
O4 C10 1.219(3) yes
O5 C1 1.418(3) yes
C1 C2 1.544(3) yes
C2 C3 1.547(3) yes
C2 C7 1.546(3) yes
C2 C12 1.531(3) yes
C3 C4 1.522(3) yes
C4 C5 1.526(3) yes
C5 C6 1.528(3) yes
C6 C7 1.537(3) yes
C7 C9 1.523(3) yes
C9 C10 1.513(3) yes
C10 C11 1.512(3) yes
C11 C12 1.538(3) yes
C15 C16 1.538(3) yes
C15 C17 1.535(3) yes
C15 C18 1.531(3) yes
C1 H1A 0.990 no
C1 H1B 0.990 no
C3 H3 1.000 no
C4 H4A 0.990 no
C4 H4B 0.990 no
C5 H5 1.000 no
C6 H6A 0.990 no
C6 H6B 0.990 no
C8 H8 1.000 no
C9 H9A 0.990 no
C9 H9B 0.990 no
C11 H11A 0.990 no
C11 H11B 0.990 no
C12 H12A 0.990 no
C12 H12B 0.990 no
C13 H13A 0.980 no
C13 H13B 0.980 no
C13 H13C 0.980 no
C14 H14A 0.980 no
C14 H14B 0.980 no
C14 H14C 0.980 no
C16 H16A 0.980 no
C16 H16B 0.980 no
C16 H16C 0.980 no
C17 H17A 0.980 no
C17 H17B 0.980 no
C17 H17C 0.980 no
C18 H18A 0.980 no
C18 H18B 0.980 no
C18 H18C 0.980 no

loop_
_geom_contact_atom_site_label_1
_geom_contact_atom_site_label_2
_geom_contact_distance
_geom_contact_publ_flag
_geom_contact_site_symmetry_2
O1 O5 3.2357(16) no .
O1 C1 2.8353(19) no .
O1 C5 2.782(3) no .
O1 C6 3.396(3) no .
O1 C7 2.792(3) no .
O2 C2 3.455(2) no .
O2 C3 2.802(3) no .
O2 C7 2.809(2) no .
O3 C1 2.882(2) no .
O3 C3 2.803(3) no .
O3 C4 3.418(3) no .
O3 C5 2.794(3) no .
O4 C7 3.561(3) no .
O5 C3 2.788(2) no .
O5 C12 3.024(3) no .
O5 C17 3.244(3) no .
O5 C18 3.134(3) no .
C1 C8 3.412(3) no .
C1 C9 3.013(3) no .
C1 C10 3.529(3) no .
C1 C11 3.104(3) no .
C1 C14 3.418(3) no .
C2 C5 2.966(3) no .
C2 C8 2.824(3) no .
C2 C10 2.953(3) no .
C3 C6 2.907(3) no .
C4 C7 2.938(3) no .
C4 C8 2.793(3) no .
C4 C12 3.087(2) no .
C6 C8 2.783(3) no .
C6 C10 3.095(3) no .
C6 C11 3.565(3) no .
C6 C12 3.030(3) no .
C7 C11 2.949(3) no .
C9 C12 2.996(3) no .
C13 C16 3.567(4) no .
C13 C17 3.429(3) no .
C14 C16 3.421(4) no .
C14 C18 3.521(3) no .
O1 C8 3.454(3) no 2_546
O2 C18 3.461(2) no 2_556
O3 C12 3.285(2) no 1_565
O4 C9 3.504(3) no 2_547
O4 C11 3.433(3) no 2_557
O4 C12 3.479(3) no 2_557
O4 C16 3.555(2) no 2_657
C8 O1 3.454(3) no 2_556
C9 O4 3.504(3) no 2_557
C11 O4 3.433(3) no 2_547
C12 O3 3.285(2) no 1_545
C12 O4 3.479(3) no 2_547
C16 O4 3.555(2) no 2_647
C18 O2 3.461(2) no 2_546
Si1 H1A 3.2612 no .
Si1 H1B 2.8082 no .
Si1 H12A 3.5298 no .
Si1 H16A 2.9565 no .
Si1 H16C 2.9161 no .
Si1 H17A 2.9644 no .
Si1 H17C 2.8973 no .
Si1 H18A 2.9384 no .
Si1 H18C 2.8879 no .
O1 H1A 2.5540 no .
O1 H4A 3.2659 no .
O1 H4B 2.6240 no .
O2 H4A 3.2745 no .
O2 H4B 2.6397 no .
O2 H6A 3.2654 no .
O2 H6B 2.6271 no .
O3 H1A 2.4518 no .
O3 H1B 3.3442 no .
O3 H6A 3.2626 no .
O3 H6B 2.6240 no .
O3 H9A 2.5279 no .
O3 H9B 2.6335 no .
O4 H6A 3.4710 no .
O4 H9A 2.8876 no .
O4 H9B 2.4898 no .
O4 H11A 2.4984 no .
O4 H11B 2.8440 no .
O5 H3 2.4352 no .
O5 H11B 3.5512 no .
O5 H12A 2.6691 no .
O5 H13B 2.9828 no .
O5 H13C 3.1194 no .
O5 H14A 3.0587 no .
O5 H14B 3.1414 no .
O5 H17C 2.8118 no .
O5 H18A 2.7375 no .
O5 H18C 3.3553 no .
C1 H3 2.6876 no .
C1 H9A 2.7091 no .
C1 H11B 2.9302 no .
C1 H12A 2.6535 no .
C1 H12B 3.3679 no .
C1 H13C 3.5075 no .
C1 H14A 3.1562 no .
C2 H4A 2.7692 no .
C2 H4B 3.4130 no .
C2 H6A 2.7512 no .
C2 H6B 3.4055 no .
C2 H9A 2.7815 no .
C2 H9B 3.3872 no .
C2 H11A 3.3754 no .
C2 H11B 2.8965 no .
C3 H1A 2.7569 no .
C3 H1B 3.3628 no .
C3 H5 3.3312 no .
C3 H6A 3.2447 no .
C3 H8 3.2135 no .
C3 H12A 2.8145 no .
C3 H12B 2.6872 no .
C4 H6A 2.7184 no .
C4 H6B 3.3732 no .
C4 H12A 3.4819 no .
C4 H12B 2.6787 no .
C5 H3 3.3293 no .
C5 H8 3.1961 no .
C5 H12B 3.2295 no .
C6 H4A 2.7240 no .
C6 H4B 3.3748 no .
C6 H9A 3.3586 no .
C6 H9B 2.6322 no .
C6 H12B 2.7276 no .
C7 H1A 2.6351 no .
C7 H1B 2.8284 no .
C7 H3 3.3446 no .
C7 H4A 3.2827 no .
C7 H5 3.3547 no .
C7 H8 3.2109 no .
C7 H11B 3.4758 no .
C7 H12A 3.3687 no .
C7 H12B 2.7559 no .
C8 H1A 2.9701 no .
C8 H3 3.2173 no .
C8 H4B 3.1417 no .
C8 H5 3.2017 no .
C8 H6B 3.1370 no .
C9 H1A 3.1542 no .
C9 H1B 2.7773 no .
C9 H6A 2.7572 no .
C9 H6B 2.6743 no .
C9 H11A 3.3748 no .
C9 H11B 2.9772 no .
C9 H12B 3.3981 no .
C10 H1B 3.0761 no .
C10 H6A 2.8154 no .
C10 H6B 3.3908 no .
C10 H12A 3.3895 no .
C10 H12B 2.9288 no .
C11 H1B 2.6977 no .
C11 H6A 3.1168 no .
C11 H9A 2.9394 no .
C11 H9B 3.3930 no .
C11 H13C 3.4840 no .
C12 H1A 3.3664 no .
C12 H1B 2.6358 no .
C12 H3 2.7863 no .
C12 H4A 2.7593 no .
C12 H6A 2.6871 no .
C12 H9A 3.4041 no .
C12 H13B 3.5455 no .
C13 H1B 3.3554 no .
C13 H11B 3.3517 no .
C13 H12A 3.1638 no .
C13 H14A 3.2144 no .
C13 H14C 3.1208 no .
C13 H16C 3.1190 no .
C13 H17A 3.0154 no .
C13 H17C 3.5990 no .
C14 H1A 3.5570 no .
C14 H1B 3.1520 no .
C14 H13A 3.2319 no .
C14 H13C 3.1062 no .
C14 H16A 2.9920 no .
C14 H18C 3.0575 no .
C15 H13A 3.2305 no .
C15 H13B 3.3060 no .
C15 H14B 3.1827 no .
C15 H14C 3.3231 no .
C16 H13A 3.2467 no .
C16 H14B 3.5558 no .
C16 H14C 3.2019 no .
C16 H17A 2.6701 no .
C16 H17B 2.7171 no .
C16 H17C 3.3568 no .
C16 H18A 3.3547 no .
C16 H18B 2.6656 no .
C16 H18C 2.7178 no .
C17 H13B 3.1735 no .
C17 H16A 3.3562 no .
C17 H16B 2.6705 no .
C17 H16C 2.7181 no .
C17 H18A 2.6510 no .
C17 H18B 2.6987 no .
C17 H18C 3.3432 no .
C18 H14B 3.1692 no .
C18 H16A 2.6751 no .
C18 H16B 2.7110 no .
C18 H16C 3.3538 no .
C18 H17A 3.3423 no .
C18 H17B 2.6501 no .
C18 H17C 2.7017 no .
H1A H3 3.0724 no .
H1A H8 3.3750 no .
H1A H9A 2.7081 no .
H1A H12A 3.5985 no .
H1A H14A 3.2816 no .
H1A H14B 3.5330 no .
H1B H3 3.5634 no .
H1B H9A 2.3059 no .
H1B H11B 2.2909 no .
H1B H12A 2.7930 no .
H1B H12B 3.5805 no .
H1B H13C 2.9848 no .
H1B H14A 2.6567 no .
H1B H14B 3.5618 no .
H3 H4A 2.4055 no .
H3 H4B 2.3714 no .
H3 H12A 2.6723 no .
H3 H12B 2.9729 no .
H3 H17C 3.0139 no .
H3 H18A 3.5582 no .
H4A H5 2.4056 no .
H4A H6A 2.5522 no .
H4A H12A 3.0949 no .
H4A H12B 2.1107 no .
H4B H5 2.3884 no .
H4B H12B 3.5666 no .
H5 H6A 2.4082 no .
H5 H6B 2.3833 no .
H6A H9B 2.9543 no .
H6A H11A 3.3984 no .
H6A H12B 2.1655 no .
H6B H9A 3.5360 no .
H6B H9B 2.4113 no .
H9A H11B 3.0062 no .
H11A H12A 2.4558 no .
H11A H12B 2.2767 no .
H11B H12A 2.2718 no .
H11B H12B 2.8497 no .
H11B H13B 3.3660 no .
H11B H13C 2.6383 no .
H12A H13B 2.6527 no .
H12A H13C 3.1046 no .
H13A H14A 3.5567 no .
H13A H14C 3.0314 no .
H13A H16A 3.5556 no .
H13A H16C 2.5906 no .
H13A H17A 3.0804 no .
H13B H16C 3.4683 no .
H13B H17A 2.6290 no .
H13B H17C 3.2160 no .
H13C H14A 2.9978 no .
H13C H14C 3.2475 no .
H14B H16A 3.0047 no .
H14B H18A 3.5007 no .
H14B H18C 2.4929 no .
H14C H16A 2.6462 no .
H14C H16C 3.2619 no .
H14C H18C 3.4628 no .
H16A H17A 3.5800 no .
H16A H17B 3.5926 no .
H16A H18A 3.5851 no .
H16A H18B 2.9092 no .
H16A H18C 2.5187 no .
H16B H17A 2.9054 no .
H16B H17B 2.5112 no .
H16B H17C 3.5807 no .
H16B H18A 3.5871 no .
H16B H18B 2.5013 no .
H16B H18C 3.0399 no .
H16C H17A 2.5118 no .
H16C H17B 3.0456 no .
H16C H17C 3.5940 no .
H16C H18B 3.5735 no .
H16C H18C 3.5953 no .
H17A H18A 3.5635 no .
H17A H18B 3.5749 no .
H17B H18A 2.8823 no .
H17B H18B 2.4861 no .
H17B H18C 3.5627 no .
H17C H18A 2.4904 no .
H17C H18B 3.0291 no .
H17C H18C 3.5791 no .
O1 H3 3.1492 no 2_556
O1 H4B 2.8917 no 2_556
O1 H8 2.5159 no 2_546
O2 H3 3.3964 no 2_556
O2 H4A 3.3684 no 1_565
O2 H16B 3.1561 no 1_465
O2 H17C 3.1766 no 2_556
O2 H18A 2.6898 no 2_556
O2 H18B 3.4103 no 2_556
O3 H3 3.3121 no 1_565
O3 H4A 3.0622 no 1_565
O3 H12A 2.6912 no 1_565
O3 H12B 2.9726 no 1_565
O4 H6A 3.0823 no 2_557
O4 H6B 3.0652 no 2_547
O4 H9B 2.5251 no 2_547
O4 H11A 2.7915 no 2_557
O4 H12B 2.7305 no 2_557
O4 H14C 3.0578 no 2_657
O4 H16A 3.1012 no 2_657
O4 H16C 3.0937 no 2_657
O5 H17A 3.3342 no 1_565
C1 H13B 3.3268 no 1_565
C1 H17A 3.1196 no 1_565
C3 H8 3.4703 no 1_545
C3 H8 2.9792 no 2_546
C4 H8 3.3081 no 1_545
C4 H8 3.3497 no 2_546
C4 H16A 3.3365 no 1_455
C4 H17B 3.4630 no 2_556
C4 H17C 3.4479 no 2_556
C5 H16A 3.2904 no 1_455
C5 H16B 3.4606 no 1_465
C5 H17B 3.4481 no 2_556
C5 H17C 3.5398 no 2_556
C5 H18A 3.4974 no 2_556
C5 H18C 3.4827 no 1_455
C6 H11A 3.5758 no 2_557
C6 H14B 3.5132 no 1_455
C6 H14C 3.5238 no 1_455
C6 H16A 3.5908 no 1_455
C6 H16C 3.5863 no 1_465
C7 H12A 3.4974 no 1_565
C8 H3 3.4972 no 1_565
C8 H3 3.2179 no 2_556
C8 H4A 3.3000 no 1_565
C8 H4B 3.3445 no 2_556
C9 H11A 3.4357 no 1_565
C9 H11A 3.5836 no 2_557
C9 H12A 3.0842 no 1_565
C9 H12B 3.3714 no 1_565
C9 H14C 3.4202 no 2_657
C10 H9B 3.1964 no 2_547
C10 H11A 3.3401 no 2_557
C10 H13A 3.3092 no 2_657
C10 H14C 3.3338 no 2_657
C11 H9B 3.3852 no 1_545
C11 H9B 3.5790 no 2_547
C11 H13A 3.1111 no 2_657
C11 H14A 3.4818 no 2_647
C12 H9A 3.2971 no 1_545
C12 H9B 3.1129 no 1_545
C13 H1B 3.4903 no 2_647
C13 H11B 3.1875 no 2_647
C13 H13C 3.3705 no 2_647
C13 H14A 3.4702 no 1_545
C13 H14A 3.2191 no 2_647
C14 H6A 3.5258 no 1_655
C14 H11A 3.4781 no 2_657
C14 H11B 3.4232 no 2_657
C14 H13A 3.5705 no 1_565
C14 H13C 3.4006 no 2_657
C14 H16C 3.3147 no 1_565
C14 H17A 3.2416 no 1_565
C16 H4A 3.3914 no 1_655
C16 H5 3.5443 no 1_655
C16 H6B 3.1548 no 1_645
C16 H14B 3.2932 no 1_545
C16 H18B 3.5844 no 2_646
C17 H1A 3.0315 no 1_545
C17 H4B 3.1241 no 2_546
C17 H5 3.5488 no 2_546
C17 H14B 3.3985 no 1_545
C17 H18B 3.4008 no 2_646
C18 H5 3.3157 no 1_655
C18 H5 3.4709 no 2_546
C18 H16B 3.1274 no 2_656
C18 H17B 3.1466 no 2_656
C18 H18B 3.2986 no 2_656
C18 H18C 3.5900 no 2_646
H1A C17 3.0315 no 1_565
H1A H13B 2.7592 no 1_565
H1A H17A 2.3327 no 1_565
H1A H17B 3.5270 no 1_565
H1A H17C 2.9100 no 1_565
H1B C13 3.4903 no 2_657
H1B H13A 3.0473 no 2_657
H1B H13B 2.9677 no 1_565
H1B H13C 3.0270 no 2_657
H1B H17A 3.4141 no 1_565
H3 O1 3.1492 no 2_546
H3 O2 3.3964 no 2_546
H3 O3 3.3121 no 1_545
H3 C8 3.4972 no 1_545
H3 C8 3.2179 no 2_546
H3 H8 2.7660 no 1_545
H3 H8 2.7074 no 2_546
H4A O2 3.3684 no 1_545
H4A O3 3.0622 no 1_545
H4A C8 3.3000 no 1_545
H4A C16 3.3914 no 1_455
H4A H8 2.9570 no 1_545
H4A H16A 2.6872 no 1_455
H4A H16B 3.2391 no 1_455
H4B O1 2.8917 no 2_546
H4B C8 3.3445 no 2_546
H4B C17 3.1241 no 2_556
H4B H8 3.0909 no 1_545
H4B H8 2.7840 no 2_546
H4B H17A 3.5941 no 2_556
H4B H17B 2.7613 no 2_556
H4B H17C 2.6412 no 2_556
H5 C16 3.5443 no 1_455
H5 C17 3.5488 no 2_556
H5 C18 3.3157 no 1_455
H5 C18 3.4709 no 2_556
H5 H14B 3.0407 no 1_455
H5 H16A 2.7359 no 1_455
H5 H16B 3.1026 no 1_465
H5 H17B 2.9034 no 2_556
H5 H17C 3.3982 no 2_556
H5 H18A 3.2109 no 2_556
H5 H18B 3.4245 no 1_455
H5 H18B 2.8991 no 2_556
H5 H18C 2.4888 no 1_455
H6A O4 3.0823 no 2_547
H6A C14 3.5258 no 1_455
H6A H11A 3.2619 no 2_557
H6A H14B 3.2753 no 1_455
H6A H14C 2.8754 no 1_455
H6A H16A 3.0026 no 1_455
H6B O4 3.0652 no 2_557
H6B C16 3.1548 no 1_465
H6B H11A 3.0424 no 2_557
H6B H14B 3.1142 no 1_455
H6B H14C 3.3686 no 1_455
H6B H16A 3.2996 no 1_465
H6B H16B 2.9743 no 1_465
H6B H16C 2.6913 no 1_465
H8 O1 2.5160 no 2_556
H8 C3 3.4703 no 1_565
H8 C3 2.9792 no 2_556
H8 C4 3.3081 no 1_565
H8 C4 3.3497 no 2_556
H8 H3 2.7660 no 1_565
H8 H3 2.7074 no 2_556
H8 H4A 2.9570 no 1_565
H8 H4B 3.0909 no 1_565
H8 H4B 2.7840 no 2_556
H8 H17C 3.2692 no 1_565
H9A C12 3.2971 no 1_565
H9A H11A 3.2071 no 1_565
H9A H12A 2.6048 no 1_565
H9A H12B 3.3410 no 1_565
H9A H13A 3.4829 no 2_657
H9A H13B 2.7708 no 1_565
H9A H14A 3.5527 no 2_657
H9A H14C 2.9767 no 2_657
H9B O4 2.5251 no 2_557
H9B C10 3.1964 no 2_557
H9B C11 3.3852 no 1_565
H9B C11 3.5790 no 2_557
H9B C12 3.1129 no 1_565
H9B H11A 2.7524 no 1_565
H9B H11A 2.9962 no 2_557
H9B H12A 2.8536 no 1_565
H9B H12B 2.7251 no 1_565
H9B H14C 3.4089 no 2_657
H11A O4 2.7915 no 2_547
H11A C6 3.5758 no 2_547
H11A C9 3.4357 no 1_545
H11A C9 3.5836 no 2_547
H11A C10 3.3401 no 2_547
H11A C14 3.4781 no 2_647
H11A H6A 3.2619 no 2_547
H11A H6B 3.0424 no 2_547
H11A H9A 3.2071 no 1_545
H11A H9B 2.7524 no 1_545
H11A H9B 2.9962 no 2_547
H11A H13A 3.5439 no 2_657
H11A H14A 3.2523 no 2_647
H11A H14C 3.0307 no 2_647
H11B C13 3.1875 no 2_657
H11B C14 3.4232 no 2_647
H11B H13A 2.2665 no 2_657
H11B H13C 3.4025 no 2_657
H11B H14A 2.7870 no 2_647
H11B H14C 3.3752 no 2_647
H11B H16C 3.4380 no 2_657
H12A O3 2.6912 no 1_545
H12A C7 3.4974 no 1_545
H12A C9 3.0842 no 1_545
H12A H9A 2.6048 no 1_545
H12A H9B 2.8536 no 1_545
H12B O3 2.9726 no 1_545
H12B O4 2.7305 no 2_547
H12B C9 3.3714 no 1_545
H12B H9A 3.3410 no 1_545
H12B H9B 2.7251 no 1_545
H12B H16A 3.5497 no 1_455
H13A C10 3.3092 no 2_647
H13A C11 3.1111 no 2_647
H13A C14 3.5705 no 1_545
H13A H1B 3.0473 no 2_647
H13A H9A 3.4829 no 2_647
H13A H11A 3.5439 no 2_647
H13A H11B 2.2665 no 2_647
H13A H13C 2.9660 no 2_647
H13A H14A 2.8531 no 1_545
H13A H14A 3.4717 no 2_647
H13A H14B 3.4165 no 1_545
H13B C1 3.3268 no 1_545
H13B H1A 2.7592 no 1_545
H13B H1B 2.9677 no 1_545
H13B H9A 2.7708 no 1_545
H13B H13C 3.1641 no 2_647
H13B H14A 3.1860 no 1_545
H13B H14A 3.2987 no 2_647
H13C C13 3.3705 no 2_657
H13C C14 3.4006 no 2_647
H13C H1B 3.0270 no 2_647
H13C H11B 3.4025 no 2_647
H13C H13A 2.9660 no 2_657
H13C H13B 3.1641 no 2_657
H13C H13C 3.4371 no 2_647
H13C H13C 3.4371 no 2_657
H13C H14A 2.4626 no 2_647
H14A C11 3.4818 no 2_657
H14A C13 3.4702 no 1_565
H14A C13 3.2191 no 2_657
H14A H9A 3.5527 no 2_647
H14A H11A 3.2523 no 2_657
H14A H11B 2.7870 no 2_657
H14A H13A 2.8531 no 1_565
H14A H13A 3.4717 no 2_657
H14A H13B 3.1860 no 1_565
H14A H13B 3.2987 no 2_657
H14A H13C 2.4626 no 2_657
H14A H16C 3.3101 no 1_565
H14A H17A 3.1922 no 1_565
H14B C6 3.5132 no 1_655
H14B C16 3.2932 no 1_565
H14B C17 3.3985 no 1_565
H14B H5 3.0407 no 1_655
H14B H6A 3.2753 no 1_655
H14B H6B 3.1142 no 1_655
H14B H13A 3.4165 no 1_565
H14B H16B 3.3092 no 1_565
H14B H16C 2.5407 no 1_565
H14B H17A 2.6086 no 1_565
H14B H17B 3.5105 no 1_565
H14C O4 3.0578 no 2_647
H14C C6 3.5238 no 1_655
H14C C9 3.4202 no 2_647
H14C C10 3.3338 no 2_647
H14C H6A 2.8754 no 1_655
H14C H6B 3.3686 no 1_655
H14C H9A 2.9767 no 2_647
H14C H9B 3.4089 no 2_647
H14C H11A 3.0307 no 2_657
H14C H11B 3.3752 no 2_657
H16A O4 3.1012 no 2_647
H16A C4 3.3365 no 1_655
H16A C5 3.2904 no 1_655
H16A C6 3.5908 no 1_655
H16A H4A 2.6872 no 1_655
H16A H5 2.7359 no 1_655
H16A H6A 3.0026 no 1_655
H16A H6B 3.2996 no 1_645
H16A H12B 3.5497 no 1_655
H16B O2 3.1561 no 1_645
H16B C5 3.4606 no 1_645
H16B C18 3.1274 no 2_646
H16B H4A 3.2391 no 1_655
H16B H5 3.1026 no 1_645
H16B H6B 2.9743 no 1_645
H16B H14B 3.3092 no 1_545
H16B H18A 2.9135 no 2_646
H16B H18B 2.7148 no 2_646
H16B H18C 3.2503 no 2_646
H16C O4 3.0937 no 2_647
H16C C6 3.5863 no 1_645
H16C C14 3.3147 no 1_545
H16C H6B 2.6913 no 1_645
H16C H11B 3.4380 no 2_647
H16C H14A 3.3101 no 1_545
H16C H14B 2.5407 no 1_545
H17A O5 3.3342 no 1_545
H17A C1 3.1196 no 1_545
H17A C14 3.2416 no 1_545
H17A H1A 2.3327 no 1_545
H17A H1B 3.4141 no 1_545
H17A H4B 3.5941 no 2_546
H17A H14A 3.1922 no 1_545
H17A H14B 2.6086 no 1_545
H17A H18C 3.4022 no 1_545
H17B C4 3.4630 no 2_546
H17B C5 3.4481 no 2_546
H17B C18 3.1466 no 2_646
H17B H1A 3.5270 no 1_545
H17B H4B 2.7613 no 2_546
H17B H5 2.9034 no 2_546
H17B H14B 3.5105 no 1_545
H17B H18A 3.5120 no 1_545
H17B H18B 2.5029 no 2_646
H17B H18C 3.2670 no 1_545
H17B H18C 2.9364 no 2_646
H17C O2 3.1766 no 2_546
H17C C4 3.4479 no 2_546
H17C C5 3.5398 no 2_546
H17C H1A 2.9100 no 1_545
H17C H4B 2.6412 no 2_546
H17C H5 3.3982 no 2_546
H17C H8 3.2692 no 1_545
H18A O2 2.6898 no 2_546
H18A C5 3.4974 no 2_546
H18A H5 3.2109 no 2_546
H18A H16B 2.9135 no 2_656
H18A H17B 3.5120 no 1_565
H18A H18B 3.4099 no 2_656
H18B O2 3.4103 no 2_546
H18B C16 3.5844 no 2_656
H18B C17 3.4008 no 2_656
H18B C18 3.2986 no 2_646
H18B H5 3.4245 no 1_655
H18B H5 2.8991 no 2_546
H18B H16B 2.7148 no 2_656
H18B H17B 2.5029 no 2_656
H18B H18A 3.4099 no 2_646
H18B H18B 3.3321 no 2_646
H18B H18B 3.3321 no 2_656
H18B H18C 2.6622 no 2_646
H18C C5 3.4827 no 1_655
H18C C18 3.5900 no 2_656
H18C H5 2.4888 no 1_655
H18C H16B 3.2503 no 2_656
H18C H17A 3.4022 no 1_565
H18C H17B 3.2670 no 1_565
H18C H17B 2.9364 no 2_656
H18C H18B 2.6622 no 2_656

loop_
_geom_torsion_atom_site_label_1
_geom_torsion_atom_site_label_2
_geom_torsion_atom_site_label_3
_geom_torsion_atom_site_label_4
_geom_torsion
_geom_torsion_publ_flag
C13 Si1 O5 C1 76.41(14) no
C14 Si1 O5 C1 -42.91(16) no
O5 Si1 C15 C16 175.45(10) no
O5 Si1 C15 C17 -63.99(11) no
O5 Si1 C15 C18 55.19(12) no
C15 Si1 O5 C1 -163.53(12) no
C13 Si1 C15 C16 -66.46(14) no
C13 Si1 C15 C17 54.11(12) no
C13 Si1 C15 C18 173.29(10) no
C14 Si1 C15 C16 54.62(14) no
C14 Si1 C15 C17 175.18(10) no
C14 Si1 C15 C18 -65.63(12) no
C3 O1 C8 O2 -62.10(15) no
C3 O1 C8 O3 62.50(18) no
C8 O1 C3 C2 -62.12(16) no
C8 O1 C3 C4 60.21(15) no
C5 O2 C8 O1 61.51(18) no
C5 O2 C8 O3 -62.9(2) no
C8 O2 C5 C4 -59.91(16) no
C8 O2 C5 C6 60.45(19) no
C7 O3 C8 O1 -61.60(19) no
C7 O3 C8 O2 63.14(19) no
C8 O3 C7 C2 60.74(16) no
C8 O3 C7 C6 -59.91(17) no
C8 O3 C7 C9 -178.53(13) no
Si1 O5 C1 C2 -138.61(11) no
O5 C1 C2 C3 -51.84(17) no
O5 C1 C2 C7 -166.88(12) no
O5 C1 C2 C12 71.94(17) no
C1 C2 C3 O1 -58.82(17) no
C1 C2 C3 C4 -177.57(13) no
C1 C2 C7 O3 57.52(16) no
C1 C2 C7 C6 175.26(13) no
C1 C2 C7 C9 -60.52(19) no
C1 C2 C12 C11 67.95(18) no
C3 C2 C7 O3 -59.06(16) no
C3 C2 C7 C6 58.68(19) no
C3 C2 C7 C9 -177.10(14) no
C7 C2 C3 O1 59.30(18) no
C7 C2 C3 C4 -59.45(18) no
C3 C2 C12 C11 -171.15(14) no
C12 C2 C3 O1 179.15(14) no
C12 C2 C3 C4 60.40(19) no
C7 C2 C12 C11 -53.66(16) no
C12 C2 C7 O3 178.96(11) no
C12 C2 C7 C6 -63.31(16) no
C12 C2 C7 C9 60.91(17) no
O1 C3 C4 C5 -58.06(18) no
C2 C3 C4 C5 60.64(18) no
C3 C4 C5 O2 58.37(16) no
C3 C4 C5 C6 -60.0(2) no
O2 C5 C6 C7 -58.17(18) no
C4 C5 C6 C7 60.6(2) no
C5 C6 C7 O3 57.79(18) no
C5 C6 C7 C2 -60.77(18) no
C5 C6 C7 C9 174.37(13) no
O3 C7 C9 C10 -172.92(13) no
C2 C7 C9 C10 -54.2(2) no
C6 C7 C9 C10 70.68(17) no
C7 C9 C10 O4 -140.33(16) no
C7 C9 C10 C11 42.0(2) no
O4 C10 C11 C12 146.20(15) no
C9 C10 C11 C12 -36.2(2) no
C10 C11 C12 C2 41.8(2) no
